data_4330371
loop_
_publ_author_name
'Justin J. Wilson'
'Stephen J. Lippard'

_publ_contact_author_address
;77 Massachusetts Ave, 18-498
Cambridge, MA 02139
;
_publ_contact_author_email lippard@mit.edu
_publ_contact_author_fax (617)258-8150
_publ_contact_author_name 'Stephen J. Lippard'
_publ_contact_author_phone (617)253-1892
_publ_section_title
;
 Acetate-Bridged Platinum(III) Complexes Derived from Cisplatin
;
_journal_name_full 'Inorganic Chemistry'
_journal_page_first 9852
_journal_page_last 9864
_journal_paper_doi 10.1021/ic301289j
_journal_volume 51
_journal_year 2012
_chemical_formula_sum 'C4 H18 N6 O10.5 Pt2'
_chemical_formula_weight 708.42
_chemical_name_systematic
; 
 ? 
;
_space_group_IT_number 15
_symmetry_cell_setting monoclinic
_symmetry_space_group_name_Hall '-C 2yc'
_symmetry_space_group_name_H-M 'C 1 2/c 1'
_atom_sites_solution_hydrogens geom
_atom_sites_solution_primary direct
_atom_sites_solution_secondary difmap
_audit_creation_method SHELXL-97
_cell_angle_alpha 90.00
_cell_angle_beta 100.4520(10)
_cell_angle_gamma 90.00
_cell_formula_units_Z 8
_cell_length_a 19.1794(9)
_cell_length_b 15.7804(7)
_cell_length_c 10.8811(5)
_cell_measurement_reflns_used 9920
_cell_measurement_temperature 100(2)
_cell_measurement_theta_max 30.06
_cell_measurement_theta_min 2.58
_cell_volume 3238.6(3)
_computing_cell_refinement 'Bruker SMART'
_computing_data_collection 'Bruker SMART'
_computing_data_reduction 'Bruker SAINT'
_computing_molecular_graphics 'Bruker SHELXTL'
_computing_publication_material 'Bruker SHELXTL'
_computing_structure_refinement 'SHELXL-97 (Sheldrick, 2008)'
_computing_structure_solution 'SHELXS-97 (Sheldrick, 2008)'
_diffrn_ambient_temperature 100(2)
_diffrn_measured_fraction_theta_full 0.994
_diffrn_measured_fraction_theta_max 0.994
_diffrn_measurement_device_type 'CCD area detector'
_diffrn_measurement_method 'phi and omega scans'
_diffrn_radiation_monochromator graphite
_diffrn_radiation_source 'fine-focus sealed tube'
_diffrn_radiation_type MoK\a
_diffrn_radiation_wavelength 0.71073
_diffrn_reflns_av_R_equivalents 0.0350
_diffrn_reflns_av_sigmaI/netI 0.0226
_diffrn_reflns_limit_h_max 26
_diffrn_reflns_limit_h_min -26
_diffrn_reflns_limit_k_max 22
_diffrn_reflns_limit_k_min -22
_diffrn_reflns_limit_l_max 15
_diffrn_reflns_limit_l_min -15
_diffrn_reflns_number 35449
_diffrn_reflns_theta_full 30.10
_diffrn_reflns_theta_max 30.10
_diffrn_reflns_theta_min 1.68
_exptl_absorpt_coefficient_mu 17.320
_exptl_absorpt_correction_T_max 0.7233
_exptl_absorpt_correction_T_min 0.0782
_exptl_absorpt_correction_type multi-scan
_exptl_absorpt_process_details 'Blessing, 1995'
_exptl_crystal_colour orange
_exptl_crystal_density_diffrn 2.906
_exptl_crystal_description shard
_exptl_crystal_F_000 2592
_exptl_crystal_size_max 0.30
_exptl_crystal_size_mid 0.05
_exptl_crystal_size_min 0.02
_refine_diff_density_max 1.320
_refine_diff_density_min -1.529
_refine_diff_density_rms 0.166
_refine_ls_extinction_method none
_refine_ls_goodness_of_fit_ref 1.036
_refine_ls_hydrogen_treatment constr
_refine_ls_matrix_type full
_refine_ls_number_parameters 233
_refine_ls_number_reflns 4748
_refine_ls_number_restraints 3
_refine_ls_restrained_S_all 1.036
_refine_ls_R_factor_all 0.0227
_refine_ls_R_factor_gt 0.0182
_refine_ls_shift/su_max 0.003
_refine_ls_shift/su_mean 0.000
_refine_ls_structure_factor_coef Fsqd
_refine_ls_weighting_details 'calc w=1/[\s^2^(Fo^2^)+(0.0161P)^2^+9.1384P] where P=(Fo^2^+2Fc^2^)/3'
_refine_ls_weighting_scheme calc
_refine_ls_wR_factor_gt 0.0370
_refine_ls_wR_factor_ref 0.0383
_reflns_number_gt 4318
_reflns_number_total 4748
_reflns_threshold_expression >2sigma(I)
_cod_data_source_file ic301289j_si_002_2.cif
_cod_data_source_block '[1](NO3)2*0.5H2O'
_cod_original_formula_sum 'C4 H18 N6 O10.50 Pt2'
_cod_database_code 4330371

loop_
_symmetry_equiv_pos_as_xyz
'x, y, z'
'-x, y, -z+1/2'
'x+1/2, y+1/2, z'
'-x+1/2, y+1/2, -z+1/2'
'-x, -y, -z'
'x, -y, z-1/2'
'-x+1/2, -y+1/2, -z'
'x+1/2, -y+1/2, z-1/2'

loop_
_atom_site_label
_atom_site_type_symbol
_atom_site_fract_x
_atom_site_fract_y
_atom_site_fract_z
_atom_site_U_iso_or_equiv
_atom_site_adp_type
_atom_site_occupancy
_atom_site_symmetry_multiplicity
_atom_site_calc_flag
_atom_site_refinement_flags
_atom_site_disorder_assembly
_atom_site_disorder_group
Pt1 Pt 0.444007(6) 0.205133(8) 0.839622(10) 0.01462(3) Uani 1 1 d . . .
Pt2 Pt 0.324086(6) 0.226451(7) 0.968375(10) 0.01287(3) Uani 1 1 d . . .
O1 O 0.41643(12) 0.32506(15) 0.7799(2) 0.0196(5) Uani 1 1 d . . .
O3 O 0.33351(11) 0.34639(14) 0.89979(19) 0.0177(4) Uani 1 1 d . . .
N3 N 0.36823(14) 0.27068(17) 1.1389(2) 0.0171(5) Uani 1 1 d . . .
H3A H 0.3336 0.2809 1.1842 0.026 Uiso 1 1 calc R . .
H3B H 0.3920 0.3196 1.1303 0.026 Uiso 1 1 calc R . .
H3C H 0.3990 0.2315 1.1790 0.026 Uiso 1 1 calc R . .
N2 N 0.46721(16) 0.08462(19) 0.8942(3) 0.0251(6) Uani 1 1 d . . .
H2A H 0.5083 0.0686 0.8701 0.038 Uiso 1 1 calc R . .
H2B H 0.4314 0.0498 0.8583 0.038 Uiso 1 1 calc R . .
H2C H 0.4724 0.0811 0.9789 0.038 Uiso 1 1 calc R . .
N1 N 0.52910(15) 0.2520(2) 0.9588(3) 0.0253(6) Uani 1 1 d . . .
H1A H 0.5547 0.2860 0.9159 0.038 Uiso 1 1 calc R . .
H1B H 0.5568 0.2084 0.9940 0.038 Uiso 1 1 calc R . .
H1C H 0.5140 0.2826 1.0197 0.038 Uiso 1 1 calc R . .
O2 O 0.36450(12) 0.16070(15) 0.7038(2) 0.0205(5) Uani 1 1 d . . .
N4 N 0.30936(14) 0.11010(16) 1.0385(2) 0.0167(5) Uani 1 1 d . . .
H4A H 0.3478 0.0960 1.0969 0.025 Uiso 1 1 calc R . .
H4B H 0.3036 0.0713 0.9757 0.025 Uiso 1 1 calc R . .
H4C H 0.2700 0.1108 1.0744 0.025 Uiso 1 1 calc R . .
C3 C 0.29944(17) 0.1608(2) 0.7078(3) 0.0165(6) Uani 1 1 d . . .
C4 C 0.24989(18) 0.1320(2) 0.5925(3) 0.0246(7) Uani 1 1 d . . .
H4D H 0.2647 0.1564 0.5185 0.037 Uiso 1 1 calc R . .
H4E H 0.2016 0.1508 0.5963 0.037 Uiso 1 1 calc R . .
H4F H 0.2509 0.0701 0.5874 0.037 Uiso 1 1 calc R . .
O9 O 0.45175(12) 0.06219(15) 0.1801(2) 0.0201(5) Uani 1 1 d . . .
N6 N 0.5000 0.1025(3) 0.2500 0.0184(8) Uani 1 2 d S . .
O8 O 0.5000 0.1815(2) 0.2500 0.0321(9) Uani 1 2 d S . .
O7 O 0.40112(15) 0.0894(2) 0.4401(3) 0.0475(9) Uani 1 1 d D . .
O5 O 0.31537(17) 0.15015(17) 0.3155(2) 0.0389(7) Uani 1 1 d D . .
O6 O 0.31987(14) 0.01394(16) 0.3290(2) 0.0287(6) Uani 1 1 d D . .
N5 N 0.34555(15) 0.08511(19) 0.3615(2) 0.0211(6) Uani 1 1 d D . .
O4 O 0.27153(11) 0.18377(14) 0.79921(19) 0.0164(4) Uani 1 1 d . . .
C1 C 0.37078(17) 0.3696(2) 0.8205(3) 0.0176(6) Uani 1 1 d . . .
C2 C 0.36020(19) 0.4581(2) 0.7723(3) 0.0255(7) Uani 1 1 d . . .
H2D H 0.3106 0.4660 0.7324 0.038 Uiso 1 1 calc R . .
H2E H 0.3910 0.4684 0.7111 0.038 Uiso 1 1 calc R . .
H2F H 0.3721 0.4981 0.8419 0.038 Uiso 1 1 calc R . .
O10W O 0.4836(14) 0.3851(12) 1.127(2) 0.034(4) Uani 0.50 1 d P A -2
O10 O 0.4888(13) 0.3811(11) 1.1183(16) 0.027(4) Uani 0.50 1 d PD B -1
N7 N 0.4969(4) 0.4463(4) 1.0562(6) 0.0307(14) Uani 0.50 1 d PD B -1
O11 O 0.5351(4) 0.4428(5) 0.9747(7) 0.056(2) Uani 0.50 1 d PD B -1
O12 O 0.4696(5) 0.5139(5) 1.0738(8) 0.063(2) Uani 0.50 1 d PD B -1

loop_
_atom_site_aniso_label
_atom_site_aniso_U_11
_atom_site_aniso_U_22
_atom_site_aniso_U_33
_atom_site_aniso_U_23
_atom_site_aniso_U_13
_atom_site_aniso_U_12
Pt1 0.01262(6) 0.01859(6) 0.01409(5) 0.00172(4) 0.00621(4) 0.00322(4)
Pt2 0.01199(6) 0.01485(6) 0.01298(5) 0.00094(4) 0.00552(4) 0.00220(4)
O1 0.0191(12) 0.0195(12) 0.0226(11) 0.0041(9) 0.0102(9) 0.0010(9)
O3 0.0176(12) 0.0169(11) 0.0204(10) 0.0015(8) 0.0081(8) 0.0021(9)
N3 0.0148(13) 0.0184(14) 0.0190(12) 0.0007(10) 0.0057(10) 0.0010(10)
N2 0.0243(16) 0.0285(17) 0.0245(14) 0.0043(12) 0.0100(11) 0.0091(13)
N1 0.0157(14) 0.0416(19) 0.0197(13) -0.0006(12) 0.0063(10) 0.0027(13)
O2 0.0186(12) 0.0262(13) 0.0185(10) -0.0031(9) 0.0086(8) -0.0016(10)
N4 0.0158(13) 0.0181(13) 0.0175(12) 0.0023(10) 0.0062(9) 0.0034(10)
C3 0.0184(16) 0.0150(15) 0.0174(13) 0.0013(11) 0.0063(11) -0.0013(12)
C4 0.0236(18) 0.0306(19) 0.0201(15) -0.0065(13) 0.0055(13) -0.0059(15)
O9 0.0147(11) 0.0222(12) 0.0223(11) -0.0060(9) 0.0004(9) 0.0001(9)
N6 0.0144(19) 0.022(2) 0.0200(18) 0.000 0.0062(14) 0.000
O8 0.0234(19) 0.0172(18) 0.052(2) 0.000 -0.0039(16) 0.000
O7 0.0231(15) 0.078(2) 0.0387(16) -0.0283(16) -0.0018(12) 0.0006(15)
O5 0.068(2) 0.0245(15) 0.0288(13) 0.0072(11) 0.0199(13) 0.0027(14)
O6 0.0301(15) 0.0238(13) 0.0316(13) -0.0003(10) 0.0039(11) -0.0044(11)
N5 0.0185(14) 0.0298(16) 0.0166(12) -0.0024(11) 0.0072(10) -0.0040(12)
O4 0.0159(11) 0.0196(11) 0.0150(10) -0.0008(8) 0.0062(8) 0.0018(9)
C1 0.0152(15) 0.0175(15) 0.0191(14) 0.0013(11) 0.0008(11) -0.0006(12)
C2 0.0229(18) 0.0175(17) 0.0375(19) 0.0077(14) 0.0097(14) -0.0008(14)
O10W 0.030(7) 0.024(7) 0.052(10) -0.005(5) 0.017(6) -0.010(5)
O10 0.045(10) 0.025(7) 0.011(4) 0.005(4) 0.007(5) -0.007(5)
N7 0.034(4) 0.032(4) 0.026(3) -0.006(3) 0.006(3) -0.014(3)
O11 0.085(6) 0.048(5) 0.047(4) -0.014(3) 0.046(4) -0.030(4)
O12 0.075(6) 0.040(5) 0.083(6) 0.017(4) 0.039(5) 0.008(4)

loop_
_atom_type_symbol
_atom_type_description
_atom_type_scat_dispersion_real
_atom_type_scat_dispersion_imag
_atom_type_scat_source
C C 0.0033 0.0016 'International Tables Vol C Tables 4.2.6.8 and 6.1.1.4'
H H 0.0000 0.0000 'International Tables Vol C Tables 4.2.6.8 and 6.1.1.4'
N N 0.0061 0.0033 'International Tables Vol C Tables 4.2.6.8 and 6.1.1.4'
O O 0.0106 0.0060 'International Tables Vol C Tables 4.2.6.8 and 6.1.1.4'
Pt Pt -1.7033 8.3905 'International Tables Vol C Tables 4.2.6.8 and 6.1.1.4'

loop_
_geom_angle_atom_site_label_1
_geom_angle_atom_site_label_2
_geom_angle_atom_site_label_3
_geom_angle
_geom_angle_site_symmetry_3
N2 Pt1 N1 92.67(13) .
N2 Pt1 O1 177.47(11) .
N1 Pt1 O1 89.84(11) .
N2 Pt1 O2 89.16(11) .
N1 Pt1 O2 173.54(10) .
O1 Pt1 O2 88.38(9) .
N2 Pt1 Pt2 96.78(8) .
N1 Pt1 Pt2 105.27(8) .
O1 Pt1 Pt2 82.21(6) .
O2 Pt1 Pt2 80.63(6) .
N2 Pt1 Pt1 92.50(8) 2_656
N1 Pt1 Pt1 80.56(8) 2_656
O1 Pt1 Pt1 88.25(6) 2_656
O2 Pt1 Pt1 93.17(6) 2_656
Pt2 Pt1 Pt1 168.740(6) 2_656
N3 Pt2 N4 91.78(10) .
N3 Pt2 O4 175.36(10) .
N4 Pt2 O4 87.76(10) .
N3 Pt2 O3 88.02(10) .
N4 Pt2 O3 176.71(9) .
O4 Pt2 O3 92.17(9) .
N3 Pt2 Pt1 104.19(8) .
N4 Pt2 Pt1 104.58(7) .
O4 Pt2 Pt1 80.38(6) .
O3 Pt2 Pt1 78.64(6) .
N3 Pt2 Pt2 87.82(8) 7_557
N4 Pt2 Pt2 86.46(7) 7_557
O4 Pt2 Pt2 87.55(6) 7_557
O3 Pt2 Pt2 90.25(6) 7_557
Pt1 Pt2 Pt2 163.185(6) 7_557
C1 O1 Pt1 124.1(2) .
C1 O3 Pt2 127.6(2) .
Pt2 N3 H3A 109.5 .
Pt2 N3 H3B 109.5 .
H3A N3 H3B 109.5 .
Pt2 N3 H3C 109.5 .
H3A N3 H3C 109.5 .
H3B N3 H3C 109.5 .
Pt1 N2 H2A 109.5 .
Pt1 N2 H2B 109.5 .
H2A N2 H2B 109.5 .
Pt1 N2 H2C 109.5 .
H2A N2 H2C 109.5 .
H2B N2 H2C 109.5 .
Pt1 N1 H1A 109.5 .
Pt1 N1 H1B 109.5 .
H1A N1 H1B 109.5 .
Pt1 N1 H1C 109.5 .
H1A N1 H1C 109.5 .
H1B N1 H1C 109.5 .
C3 O2 Pt1 126.1(2) .
Pt2 N4 H4A 109.5 .
Pt2 N4 H4B 109.5 .
H4A N4 H4B 109.5 .
Pt2 N4 H4C 109.5 .
H4A N4 H4C 109.5 .
H4B N4 H4C 109.5 .
O2 C3 O4 126.3(3) .
O2 C3 C4 117.0(3) .
O4 C3 C4 116.7(3) .
C3 C4 H4D 109.5 .
C3 C4 H4E 109.5 .
H4D C4 H4E 109.5 .
C3 C4 H4F 109.5 .
H4D C4 H4F 109.5 .
H4E C4 H4F 109.5 .
O8 N6 O9 120.33(19) .
O8 N6 O9 120.33(19) 2_655
O9 N6 O9 119.3(4) 2_655
O5 N5 O7 120.9(3) .
O5 N5 O6 119.9(3) .
O7 N5 O6 119.2(3) .
C3 O4 Pt2 126.3(2) .
O1 C1 O3 126.1(3) .
O1 C1 C2 117.1(3) .
O3 C1 C2 116.8(3) .
C1 C2 H2D 109.5 .
C1 C2 H2E 109.5 .
H2D C2 H2E 109.5 .
C1 C2 H2F 109.5 .
H2D C2 H2F 109.5 .
H2E C2 H2F 109.5 .
O12 N7 O11 118.3(7) .
O12 N7 O10 122.2(12) .
O11 N7 O10 119.5(12) .

loop_
_geom_bond_atom_site_label_1
_geom_bond_atom_site_label_2
_geom_bond_distance
_geom_bond_site_symmetry_2
Pt1 N2 2.018(3) .
Pt1 N1 2.031(3) .
Pt1 O1 2.039(2) .
Pt1 O2 2.045(2) .
Pt1 Pt2 2.92149(18) .
Pt1 Pt1 3.1523(2) 2_656
Pt2 N3 2.019(3) .
Pt2 N4 2.028(3) .
Pt2 O4 2.046(2) .
Pt2 O3 2.054(2) .
Pt2 Pt2 3.1324(3) 7_557
O1 C1 1.263(4) .
O3 C1 1.270(4) .
N3 H3A 0.9100 .
N3 H3B 0.9100 .
N3 H3C 0.9100 .
N2 H2A 0.9100 .
N2 H2B 0.9100 .
N2 H2C 0.9100 .
N1 H1A 0.9100 .
N1 H1B 0.9100 .
N1 H1C 0.9100 .
O2 C3 1.256(4) .
N4 H4A 0.9100 .
N4 H4B 0.9100 .
N4 H4C 0.9100 .
C3 O4 1.265(3) .
C3 C4 1.500(4) .
C4 H4D 0.9800 .
C4 H4E 0.9800 .
C4 H4F 0.9800 .
O9 N6 1.258(3) .
N6 O8 1.248(5) .
N6 O9 1.258(3) 2_655
O7 N5 1.242(4) .
O5 N5 1.239(4) .
O6 N5 1.251(4) .
C1 C2 1.494(4) .
C2 H2D 0.9800 .
C2 H2E 0.9800 .
C2 H2F 0.9800 .
O10 N7 1.258(13) .
N7 O12 1.219(10) .
N7 O11 1.248(8) .
